data_1570255
loop_
_publ_author_name
'Zheng, Cheng-Yu'
'Zhao, Jin-Xin'
'Yuan, Chang-Hao'
'Peng, Xia'
'Geng, Meiyu'
'Ai, Jing'
'Fan, Yao-Yue'
'Yue, Jian-Min'

_publ_section_title
;
 Unprecedented sesterterpenoids, orientanoids A-C: discovery, bioinspired
 total synthesis and antitumor immunity.
;
_journal_issue 46
_journal_name_full 'Chemical science'
_journal_page_first 13410
_journal_page_last 13418
_journal_paper_doi 10.1039/d3sc04238c
_journal_volume 14
_journal_year 2023
_chemical_absolute_configuration rmad
_chemical_formula_moiety 'C25 H32 O5'
_chemical_formula_sum 'C25 H32 O5'
_chemical_formula_weight 412.50
_space_group_crystal_system orthorhombic
_space_group_IT_number 19
_space_group_name_Hall 'P 2ac 2ab'
_space_group_name_H-M_alt 'P 21 21 21'
_atom_sites_solution_hydrogens geom
_atom_sites_solution_primary direct
_audit_creation_date 2016-04-12
_audit_creation_method
;
Olex2 1.2
(compiled 2016.02.19 svn.r3266 for OlexSys, GUI svn.r5155)
;
_audit_update_record
;
2020-05-08 deposited with the CCDC.	2023-11-06 downloaded from the CCDC.
;
_cell_angle_alpha 90
_cell_angle_beta 90
_cell_angle_gamma 90
_cell_formula_units_Z 4
_cell_length_a 9.1977(11)
_cell_length_b 9.2073(11)
_cell_length_c 26.829(3)
_cell_measurement_reflns_used 7062
_cell_measurement_temperature 296
_cell_measurement_theta_max 69.403
_cell_measurement_theta_min 5.079
_cell_volume 2272.0(5)
_computing_cell_refinement 'SAINT v7.68A (Bruker, 2009)'
_computing_data_reduction 'SAINT v7.68A (Bruker, 2009)'
_computing_molecular_graphics 'Olex2 (Dolomanov et al., 2009)'
_computing_publication_material 'Olex2 (Dolomanov et al., 2009)'
_computing_structure_refinement 'ShelXL (Sheldrick, 2015)'
_computing_structure_solution 'ShelXT (Sheldrick, 2015)'
_diffrn_ambient_temperature 296.15
_diffrn_measured_fraction_theta_full 0.994
_diffrn_measured_fraction_theta_max 0.970
_diffrn_measurement_device_type 'Bruker APEX-II CCD'
_diffrn_measurement_method '\f and \w scans'
_diffrn_radiation_monochromator graphite
_diffrn_radiation_type CuK\a
_diffrn_radiation_wavelength 1.54178
_diffrn_reflns_av_R_equivalents 0.0311
_diffrn_reflns_av_unetI/netI 0.0290
_diffrn_reflns_Laue_measured_fraction_full 0.994
_diffrn_reflns_Laue_measured_fraction_max 0.970
_diffrn_reflns_limit_h_max 10
_diffrn_reflns_limit_h_min -10
_diffrn_reflns_limit_k_max 10
_diffrn_reflns_limit_k_min -11
_diffrn_reflns_limit_l_max 31
_diffrn_reflns_limit_l_min -30
_diffrn_reflns_number 15484
_diffrn_reflns_point_group_measured_fraction_full 0.983
_diffrn_reflns_point_group_measured_fraction_max 0.951
_diffrn_reflns_theta_full 67.679
_diffrn_reflns_theta_max 70.067
_diffrn_reflns_theta_min 3.294
_diffrn_standards_number 0
_exptl_absorpt_coefficient_mu 0.667
_exptl_absorpt_correction_T_max 0.7533
_exptl_absorpt_correction_T_min 0.6640
_exptl_absorpt_correction_type multi-scan
_exptl_absorpt_process_details
;
SADABS-2008/1 (Bruker,2008) was used for absorption correction.
wR2(int) was 0.0856 before and 0.0430 after correction.
The Ratio of minimum to maximum transmission is 0.8815.
The \l/2 correction factor is 0.0015.
;
_exptl_crystal_colour colourless
_exptl_crystal_density_diffrn 1.206
_exptl_crystal_description block
_exptl_crystal_F_000 888
_exptl_crystal_size_max 0.12
_exptl_crystal_size_mid 0.1
_exptl_crystal_size_min 0.08
_refine_diff_density_max 0.161
_refine_diff_density_min -0.154
_refine_diff_density_rms 0.036
_refine_ls_abs_structure_details
;
 Flack x determined using 1576 quotients [(I+)-(I-)]/[(I+)+(I-)]
 (Parsons, Flack and Wagner, Acta Cryst. B69 (2013) 249-259).
;
_refine_ls_abs_structure_Flack 0.10(7)
_refine_ls_extinction_coef 0.0047(5)
_refine_ls_extinction_expression Fc^*^=kFc[1+0.001xFc^2^\l^3^/sin(2\q)]^-1/4^
_refine_ls_extinction_method 'SHELXL-2014/7 (Sheldrick 2014'
_refine_ls_goodness_of_fit_ref 1.037
_refine_ls_hydrogen_treatment constr
_refine_ls_matrix_type full
_refine_ls_number_parameters 278
_refine_ls_number_reflns 4104
_refine_ls_number_restraints 0
_refine_ls_restrained_S_all 1.037
_refine_ls_R_factor_all 0.0362
_refine_ls_R_factor_gt 0.0340
_refine_ls_shift/su_max 0.001
_refine_ls_shift/su_mean 0.000
_refine_ls_structure_factor_coef Fsqd
_refine_ls_weighting_details 'w=1/[\s^2^(Fo^2^)+(0.0550P)^2^+0.2130P] where P=(Fo^2^+2Fc^2^)/3'
_refine_ls_weighting_scheme calc
_refine_ls_wR_factor_gt 0.0925
_refine_ls_wR_factor_ref 0.0939
_reflns_Friedel_coverage 0.704
_reflns_Friedel_fraction_full 0.968
_reflns_Friedel_fraction_max 0.925
_reflns_number_gt 3934
_reflns_number_total 4104
_reflns_threshold_expression 'I > 2\s(I)'
_cod_data_source_file d3sc04238c2.cif
_cod_data_source_block cu_dm16184_0m
_cod_depositor_comments 'Adding full bibliography for 1570253--1570262.cif.'
_cod_original_cell_volume 2272.1(5)
_cod_database_code 1570255
_shelx_space_group_comment
;
The symmetry employed for this shelxl refinement is uniquely defined
by the following loop, which should always be used as a source of
symmetry information in preference to the above space-group names.
They are only intended as comments.
;
_shelx_estimated_absorpt_t_max 0.949
_shelx_estimated_absorpt_t_min 0.924
_olex2_refinement_description
;
1. Fixed Uiso
 At 1.2 times of:
  All C(H) groups, All C(H,H) groups
 At 1.5 times of:
  All C(H,H,H) groups, All O(H) groups
2.a Ternary CH refined with riding coordinates:
 C1(H1), C8(H8), C4'(H4')
2.b Secondary CH2 refined with riding coordinates:
 C2(H2A,H2B), C6(H6A,H6B), C9(H9A,H9B), C13(H13A,H13B), C1'(H1'A,H1'B)
2.c Aromatic/amide H refined with riding coordinates:
 C2'(H2'), C5'(H5'), C6'(H6')
2.d Idealised Me refined as rotating group:
 C14(H14A,H14B,H14C), C15(H15A,H15B,H15C), C8'(H8'A,H8'B,H8'C), C9'(H9'A,H9'B,
 H9'C), C10'(H10A,H10B,H10C)
2.e Idealised tetrahedral OH refined as rotating group:
 O5(H5)
;
_shelx_shelxl_version_number 2014/7
_olex2_submission_special_instructions 'No special instructions were received'

loop_
_space_group_symop_operation_xyz
'x, y, z'
'-x+1/2, -y, z+1/2'
'-x, y+1/2, -z+1/2'
'x+1/2, -y+1/2, -z'

loop_
_atom_site_label
_atom_site_type_symbol
_atom_site_fract_x
_atom_site_fract_y
_atom_site_fract_z
_atom_site_U_iso_or_equiv
_atom_site_adp_type
_atom_site_occupancy
_atom_site_site_symmetry_order
_atom_site_calc_flag
_atom_site_refinement_flags_posn
_atom_site_refinement_flags_adp
_atom_site_refinement_flags_occupancy
_atom_site_disorder_assembly
_atom_site_disorder_group
O1 O 0.7491(2) 0.9593(2) 0.48798(7) 0.0821(6) Uani 1 1 d . . . . .
O2 O 0.97293(15) 0.58330(16) 0.33604(5) 0.0496(3) Uani 1 1 d . . . . .
O3 O 0.87549(18) 0.32172(16) 0.39447(6) 0.0548(4) Uani 1 1 d . . . . .
O4 O 0.8832(3) 0.14982(18) 0.33656(8) 0.0837(6) Uani 1 1 d . . . . .
O5 O 0.3832(3) 0.4249(2) 0.42777(7) 0.0909(7) Uani 1 1 d . . . . .
H5 H 0.3438 0.4413 0.4546 0.136 Uiso 1 1 calc GR . . . .
C1 C 0.9277(2) 0.8056(2) 0.38067(8) 0.0468(5) Uani 1 1 d . . . . .
H1 H 0.9554 0.8629 0.3514 0.056 Uiso 1 1 calc R . . . .
C2 C 0.9377(2) 0.9012(3) 0.42763(9) 0.0574(6) Uani 1 1 d . . . . .
H2A H 1.0055 0.8600 0.4514 0.069 Uiso 1 1 calc R . . . .
H2B H 0.9694 0.9986 0.4191 0.069 Uiso 1 1 calc R . . . .
C3 C 0.7864(3) 0.9036(2) 0.44869(8) 0.0551(5) Uani 1 1 d . . . . .
C4 C 0.6901(2) 0.8222(2) 0.41530(8) 0.0475(5) Uani 1 1 d . . . . .
C5 C 0.7693(2) 0.7683(2) 0.37758(7) 0.0409(4) Uani 1 1 d . . . . .
C6 C 0.7252(2) 0.6609(2) 0.33881(7) 0.0426(4) Uani 1 1 d . . . . .
H6A H 0.7343 0.7029 0.3058 0.051 Uiso 1 1 calc R . . . .
H6B H 0.6251 0.6311 0.3438 0.051 Uiso 1 1 calc R . . . .
C7 C 0.8283(2) 0.5300(2) 0.34449(7) 0.0408(4) Uani 1 1 d . . . . .
C8 C 0.8379(2) 0.4740(2) 0.39887(7) 0.0436(4) Uani 1 1 d . . . . .
H8 H 0.7464 0.4880 0.4169 0.052 Uiso 1 1 calc R . . . .
C9 C 0.9623(2) 0.5586(2) 0.42240(9) 0.0547(5) Uani 1 1 d . . . . .
H9A H 1.0400 0.4939 0.4326 0.066 Uiso 1 1 calc R . . . .
H9B H 0.9290 0.6130 0.4512 0.066 Uiso 1 1 calc R . . . .
C10 C 1.0134(2) 0.6612(2) 0.38076(8) 0.0510(5) Uani 1 1 d . . . . .
C11 C 0.8022(2) 0.3923(2) 0.31304(7) 0.0476(5) Uani 1 1 d . . . . .
C12 C 0.8589(3) 0.2739(2) 0.34731(9) 0.0565(5) Uani 1 1 d . . . . .
C13 C 0.8857(3) 0.3914(3) 0.26304(9) 0.0636(6) Uani 1 1 d . . . . .
H13A H 0.9878 0.4106 0.2692 0.076 Uiso 1 1 calc R . . . .
H13B H 0.8777 0.2961 0.2478 0.076 Uiso 1 1 calc R . . . .
C14 C 0.5329(3) 0.8005(3) 0.42587(11) 0.0704(7) Uani 1 1 d . . . . .
H14A H 0.4763 0.8394 0.3989 0.106 Uiso 1 1 calc GR . . . .
H14B H 0.5077 0.8496 0.4562 0.106 Uiso 1 1 calc GR . . . .
H14C H 0.5131 0.6986 0.4293 0.106 Uiso 1 1 calc GR . . . .
C15 C 1.1765(2) 0.6873(3) 0.37949(13) 0.0750(8) Uani 1 1 d . . . . .
H15A H 1.2263 0.5958 0.3773 0.113 Uiso 1 1 calc GR . . . .
H15B H 1.2058 0.7368 0.4093 0.113 Uiso 1 1 calc GR . . . .
H15C H 1.2005 0.7456 0.3510 0.113 Uiso 1 1 calc GR . . . .
C1' C 0.8257(3) 0.5051(3) 0.22759(9) 0.0682(7) Uani 1 1 d . . . . .
H1'A H 0.8580 0.6004 0.2383 0.082 Uiso 1 1 calc R . . . .
H1'B H 0.8645 0.4878 0.1945 0.082 Uiso 1 1 calc R . . . .
C2' C 0.6651(3) 0.5038(3) 0.22522(8) 0.0635(7) Uani 1 1 d . . . . .
H2' H 0.6211 0.5528 0.1989 0.076 Uiso 1 1 calc R . . . .
C3' C 0.5786(3) 0.4372(2) 0.25810(8) 0.0553(6) Uani 1 1 d . . . . .
C4' C 0.6401(3) 0.3533(2) 0.30247(7) 0.0476(5) Uani 1 1 d . . . . .
H4' H 0.6399 0.2510 0.2925 0.057 Uiso 1 1 calc R . . . .
C5' C 0.5433(2) 0.3624(2) 0.34786(7) 0.0452(4) Uani 1 1 d . . . . .
H5' H 0.5003 0.4520 0.3541 0.054 Uiso 1 1 calc R . . . .
C6' C 0.5133(2) 0.2576(2) 0.37942(7) 0.0461(4) Uani 1 1 d . . . . .
H6' H 0.5540 0.1667 0.3736 0.055 Uiso 1 1 calc R . . . .
C7' C 0.4173(3) 0.2755(2) 0.42438(8) 0.0528(5) Uani 1 1 d . . . . .
C8' C 0.4952(4) 0.2285(4) 0.47115(9) 0.0829(9) Uani 1 1 d . . . . .
H8'A H 0.5762 0.2919 0.4771 0.124 Uiso 1 1 calc GR . . . .
H8'B H 0.5296 0.1307 0.4672 0.124 Uiso 1 1 calc GR . . . .
H8'C H 0.4295 0.2329 0.4989 0.124 Uiso 1 1 calc GR . . . .
C9' C 0.2788(4) 0.1889(5) 0.41656(15) 0.1080(13) Uani 1 1 d . . . . .
H9'A H 0.2165 0.2003 0.4450 0.162 Uiso 1 1 calc GR . . . .
H9'B H 0.3025 0.0881 0.4124 0.162 Uiso 1 1 calc GR . . . .
H9'C H 0.2297 0.2235 0.3873 0.162 Uiso 1 1 calc GR . . . .
C10' C 0.4165(3) 0.4362(3) 0.25276(11) 0.0771(8) Uani 1 1 d . . . . .
H10A H 0.3811 0.3387 0.2565 0.116 Uiso 1 1 calc GR . . . .
H10B H 0.3904 0.4724 0.2204 0.116 Uiso 1 1 calc GR . . . .
H10C H 0.3741 0.4969 0.2780 0.116 Uiso 1 1 calc GR . . . .

loop_
_atom_site_aniso_label
_atom_site_aniso_U_11
_atom_site_aniso_U_22
_atom_site_aniso_U_33
_atom_site_aniso_U_23
_atom_site_aniso_U_13
_atom_site_aniso_U_12
O1 0.0841(13) 0.0919(13) 0.0702(11) -0.0396(11) -0.0074(10) -0.0074(11)
O2 0.0436(7) 0.0504(8) 0.0546(8) 0.0110(7) 0.0102(6) 0.0062(6)
O3 0.0615(9) 0.0473(7) 0.0556(8) 0.0164(7) -0.0023(7) 0.0072(7)
O4 0.1152(16) 0.0487(9) 0.0871(13) 0.0052(9) 0.0131(12) 0.0352(10)
O5 0.144(2) 0.0658(10) 0.0626(11) 0.0063(9) 0.0382(12) 0.0435(12)
C1 0.0423(10) 0.0492(11) 0.0488(10) 0.0101(9) -0.0031(8) -0.0038(8)
C2 0.0541(12) 0.0526(11) 0.0655(13) 0.0021(11) -0.0176(10) -0.0122(10)
C3 0.0630(13) 0.0488(11) 0.0536(12) -0.0087(10) -0.0120(10) -0.0042(10)
C4 0.0474(11) 0.0454(10) 0.0499(11) -0.0093(9) -0.0049(8) -0.0009(8)
C5 0.0418(10) 0.0393(9) 0.0416(9) 0.0020(8) -0.0081(7) 0.0032(8)
C6 0.0453(10) 0.0423(9) 0.0400(9) -0.0024(8) -0.0064(8) 0.0079(8)
C7 0.0421(9) 0.0423(9) 0.0382(9) 0.0050(8) 0.0044(7) 0.0074(7)
C8 0.0446(10) 0.0448(10) 0.0414(10) 0.0095(8) -0.0029(8) 0.0025(8)
C9 0.0497(11) 0.0575(12) 0.0570(12) 0.0179(11) -0.0132(9) -0.0019(10)
C10 0.0391(10) 0.0554(11) 0.0584(12) 0.0145(10) -0.0039(9) 0.0004(9)
C11 0.0582(11) 0.0431(10) 0.0416(10) 0.0010(8) 0.0098(9) 0.0127(9)
C12 0.0592(12) 0.0478(11) 0.0625(13) 0.0086(10) 0.0114(10) 0.0155(10)
C13 0.0810(16) 0.0586(13) 0.0512(13) -0.0038(10) 0.0223(11) 0.0152(12)
C14 0.0508(13) 0.0762(16) 0.0843(17) -0.0347(14) 0.0098(12) -0.0032(12)
C15 0.0381(12) 0.0752(16) 0.112(2) 0.0236(16) -0.0023(12) -0.0016(11)
C1' 0.098(2) 0.0643(14) 0.0419(11) 0.0002(11) 0.0247(12) 0.0076(13)
C2' 0.104(2) 0.0524(12) 0.0337(10) -0.0002(9) -0.0007(11) 0.0059(13)
C3' 0.0832(16) 0.0442(11) 0.0386(10) -0.0076(9) -0.0082(10) -0.0008(10)
C4' 0.0684(13) 0.0359(9) 0.0386(10) -0.0055(8) 0.0017(9) 0.0046(9)
C5' 0.0536(11) 0.0403(9) 0.0417(10) -0.0054(8) -0.0016(8) 0.0030(8)
C6' 0.0523(11) 0.0429(9) 0.0430(10) -0.0046(8) -0.0012(8) 0.0034(8)
C7' 0.0627(13) 0.0511(11) 0.0445(10) 0.0010(9) 0.0076(9) 0.0096(9)
C8' 0.110(2) 0.0911(19) 0.0471(13) 0.0106(13) 0.0057(14) 0.0250(18)
C9' 0.0698(19) 0.153(3) 0.101(2) -0.024(2) 0.0320(18) -0.021(2)
C10' 0.091(2) 0.0745(17) 0.0662(15) 0.0076(13) -0.0310(14) -0.0134(15)

loop_
_atom_type_symbol
_atom_type_description
_atom_type_scat_dispersion_real
_atom_type_scat_dispersion_imag
_atom_type_scat_source
C C 0.0181 0.0091 'International Tables Vol C Tables 4.2.6.8 and 6.1.1.4'
H H 0.0000 0.0000 'International Tables Vol C Tables 4.2.6.8 and 6.1.1.4'
O O 0.0492 0.0322 'International Tables Vol C Tables 4.2.6.8 and 6.1.1.4'

loop_
_geom_angle_atom_site_label_1
_geom_angle_atom_site_label_2
_geom_angle_atom_site_label_3
_geom_angle
_geom_angle_site_symmetry_1
_geom_angle_site_symmetry_3
_geom_angle_publ_flag
C7 O2 C10 106.07(15) . . ?
C12 O3 C8 111.43(15) . . ?
C7' O5 H5 109.5 . . ?
C2 C1 H1 109.4 . . ?
C2 C1 C10 117.39(17) . . ?
C5 C1 H1 109.4 . . ?
C5 C1 C2 103.54(17) . . ?
C5 C1 C10 107.39(16) . . ?
C10 C1 H1 109.4 . . ?
C1 C2 H2A 110.7 . . ?
C1 C2 H2B 110.7 . . ?
H2A C2 H2B 108.8 . . ?
C3 C2 C1 105.14(17) . . ?
C3 C2 H2A 110.7 . . ?
C3 C2 H2B 110.7 . . ?
O1 C3 C2 126.3(2) . . ?
O1 C3 C4 124.9(2) . . ?
C4 C3 C2 108.80(19) . . ?
C3 C4 C14 122.7(2) . . ?
C5 C4 C3 108.80(19) . . ?
C5 C4 C14 128.43(19) . . ?
C4 C5 C1 113.63(18) . . ?
C4 C5 C6 128.62(19) . . ?
C6 C5 C1 117.02(17) . . ?
C5 C6 H6A 110.4 . . ?
C5 C6 H6B 110.4 . . ?
C5 C6 C7 106.41(15) . . ?
H6A C6 H6B 108.6 . . ?
C7 C6 H6A 110.4 . . ?
C7 C6 H6B 110.4 . . ?
O2 C7 C6 106.68(15) . . ?
O2 C7 C8 102.09(15) . . ?
O2 C7 C11 109.82(15) . . ?
C6 C7 C8 112.87(15) . . ?
C6 C7 C11 119.54(16) . . ?
C11 C7 C8 104.51(15) . . ?
O3 C8 C7 105.01(16) . . ?
O3 C8 H8 111.9 . . ?
O3 C8 C9 110.49(17) . . ?
C7 C8 H8 111.9 . . ?
C9 C8 C7 105.26(16) . . ?
C9 C8 H8 111.9 . . ?
C8 C9 H9A 110.9 . . ?
C8 C9 H9B 110.9 . . ?
C8 C9 C10 104.06(16) . . ?
H9A C9 H9B 109.0 . . ?
C10 C9 H9A 110.9 . . ?
C10 C9 H9B 110.9 . . ?
O2 C10 C1 107.09(15) . . ?
O2 C10 C9 102.69(17) . . ?
O2 C10 C15 108.3(2) . . ?
C9 C10 C1 111.96(18) . . ?
C15 C10 C1 111.6(2) . . ?
C15 C10 C9 114.54(19) . . ?
C7 C11 C13 113.73(19) . . ?
C7 C11 C4' 115.98(15) . . ?
C12 C11 C7 101.84(17) . . ?
C12 C11 C13 110.52(17) . . ?
C12 C11 C4' 105.87(18) . . ?
C13 C11 C4' 108.41(19) . . ?
O3 C12 C11 111.89(17) . . ?
O4 C12 O3 121.0(2) . . ?
O4 C12 C11 127.0(2) . . ?
C11 C13 H13A 109.4 . . ?
C11 C13 H13B 109.4 . . ?
H13A C13 H13B 108.0 . . ?
C1' C13 C11 111.04(19) . . ?
C1' C13 H13A 109.4 . . ?
C1' C13 H13B 109.4 . . ?
C4 C14 H14A 109.5 . . ?
C4 C14 H14B 109.5 . . ?
C4 C14 H14C 109.5 . . ?
H14A C14 H14B 109.5 . . ?
H14A C14 H14C 109.5 . . ?
H14B C14 H14C 109.5 . . ?
C10 C15 H15A 109.5 . . ?
C10 C15 H15B 109.5 . . ?
C10 C15 H15C 109.5 . . ?
H15A C15 H15B 109.5 . . ?
H15A C15 H15C 109.5 . . ?
H15B C15 H15C 109.5 . . ?
C13 C1' H1'A 109.1 . . ?
C13 C1' H1'B 109.1 . . ?
H1'A C1' H1'B 107.8 . . ?
C2' C1' C13 112.6(2) . . ?
C2' C1' H1'A 109.1 . . ?
C2' C1' H1'B 109.1 . . ?
C1' C2' H2' 117.6 . . ?
C3' C2' C1' 124.8(2) . . ?
C3' C2' H2' 117.6 . . ?
C2' C3' C4' 121.7(2) . . ?
C2' C3' C10' 122.2(2) . . ?
C10' C3' C4' 116.1(2) . . ?
C11 C4' H4' 105.8 . . ?
C3' C4' C11 112.27(18) . . ?
C3' C4' H4' 105.8 . . ?
C5' C4' C11 113.82(16) . . ?
C5' C4' C3' 112.47(18) . . ?
C5' C4' H4' 105.8 . . ?
C4' C5' H5' 116.5 . . ?
C6' C5' C4' 127.09(18) . . ?
C6' C5' H5' 116.5 . . ?
C5' C6' H6' 118.0 . . ?
C5' C6' C7' 124.08(19) . . ?
C7' C6' H6' 118.0 . . ?
O5 C7' C6' 106.75(18) . . ?
O5 C7' C8' 109.3(2) . . ?
O5 C7' C9' 109.5(3) . . ?
C6' C7' C8' 110.9(2) . . ?
C6' C7' C9' 109.0(2) . . ?
C8' C7' C9' 111.3(3) . . ?
C7' C8' H8'A 109.5 . . ?
C7' C8' H8'B 109.5 . . ?
C7' C8' H8'C 109.5 . . ?
H8'A C8' H8'B 109.5 . . ?
H8'A C8' H8'C 109.5 . . ?
H8'B C8' H8'C 109.5 . . ?
C7' C9' H9'A 109.5 . . ?
C7' C9' H9'B 109.5 . . ?
C7' C9' H9'C 109.5 . . ?
H9'A C9' H9'B 109.5 . . ?
H9'A C9' H9'C 109.5 . . ?
H9'B C9' H9'C 109.5 . . ?
C3' C10' H10A 109.5 . . ?
C3' C10' H10B 109.5 . . ?
C3' C10' H10C 109.5 . . ?
H10A C10' H10B 109.5 . . ?
H10A C10' H10C 109.5 . . ?
H10B C10' H10C 109.5 . . ?

loop_
_geom_bond_atom_site_label_1
_geom_bond_atom_site_label_2
_geom_bond_distance
_geom_bond_site_symmetry_2
_geom_bond_publ_flag
O1 C3 1.221(3) . ?
O2 C7 1.436(2) . ?
O2 C10 1.446(3) . ?
O3 C8 1.449(2) . ?
O3 C12 1.348(3) . ?
O4 C12 1.200(3) . ?
O5 H5 0.8200 . ?
O5 C7' 1.414(3) . ?
C1 H1 0.9800 . ?
C1 C2 1.540(3) . ?
C1 C5 1.499(3) . ?
C1 C10 1.546(3) . ?
C2 H2A 0.9700 . ?
C2 H2B 0.9700 . ?
C2 C3 1.501(3) . ?
C3 C4 1.466(3) . ?
C4 C5 1.342(3) . ?
C4 C14 1.487(3) . ?
C5 C6 1.491(3) . ?
C6 H6A 0.9700 . ?
C6 H6B 0.9700 . ?
C6 C7 1.541(2) . ?
C7 C8 1.550(3) . ?
C7 C11 1.542(3) . ?
C8 H8 0.9800 . ?
C8 C9 1.521(3) . ?
C9 H9A 0.9700 . ?
C9 H9B 0.9700 . ?
C9 C10 1.537(3) . ?
C10 C15 1.520(3) . ?
C11 C12 1.519(3) . ?
C11 C13 1.546(3) . ?
C11 C4' 1.559(3) . ?
C13 H13A 0.9700 . ?
C13 H13B 0.9700 . ?
C13 C1' 1.518(4) . ?
C14 H14A 0.9600 . ?
C14 H14B 0.9600 . ?
C14 H14C 0.9600 . ?
C15 H15A 0.9600 . ?
C15 H15B 0.9600 . ?
C15 H15C 0.9600 . ?
C1' H1'A 0.9700 . ?
C1' H1'B 0.9700 . ?
C1' C2' 1.478(4) . ?
C2' H2' 0.9300 . ?
C2' C3' 1.336(4) . ?
C3' C4' 1.528(3) . ?
C3' C10' 1.498(4) . ?
C4' H4' 0.9800 . ?
C4' C5' 1.511(3) . ?
C5' H5' 0.9300 . ?
C5' C6' 1.313(3) . ?
C6' H6' 0.9300 . ?
C6' C7' 1.504(3) . ?
C7' C8' 1.509(4) . ?
C7' C9' 1.518(4) . ?
C8' H8'A 0.9600 . ?
C8' H8'B 0.9600 . ?
C8' H8'C 0.9600 . ?
C9' H9'A 0.9600 . ?
C9' H9'B 0.9600 . ?
C9' H9'C 0.9600 . ?
C10' H10A 0.9600 . ?
C10' H10B 0.9600 . ?
C10' H10C 0.9600 . ?

loop_
_geom_hbond_atom_site_label_D
_geom_hbond_atom_site_label_H
_geom_hbond_atom_site_label_A
_geom_hbond_distance_DH
_geom_hbond_distance_HA
_geom_hbond_distance_DA
_geom_hbond_angle_DHA
_geom_hbond_site_symmetry_A
O5 H5 O1 0.82 1.99 2.787(2) 163.0 4_466

loop_
_geom_torsion_atom_site_label_1
_geom_torsion_atom_site_label_2
_geom_torsion_atom_site_label_3
_geom_torsion_atom_site_label_4
_geom_torsion
_geom_torsion_site_symmetry_1
_geom_torsion_site_symmetry_2
_geom_torsion_site_symmetry_3
_geom_torsion_site_symmetry_4
_geom_torsion_publ_flag
O1 C3 C4 C5 -175.8(2) . . . . ?
O1 C3 C4 C14 0.9(4) . . . . ?
O2 C7 C8 O3 -92.59(17) . . . . ?
O2 C7 C8 C9 24.08(19) . . . . ?
O2 C7 C11 C12 87.07(18) . . . . ?
O2 C7 C11 C13 -31.8(2) . . . . ?
O2 C7 C11 C4' -158.55(15) . . . . ?
O3 C8 C9 C10 114.56(18) . . . . ?
C1 C2 C3 O1 174.6(2) . . . . ?
C1 C2 C3 C4 -3.0(2) . . . . ?
C1 C5 C6 C7 49.7(2) . . . . ?
C2 C1 C5 C4 -2.0(2) . . . . ?
C2 C1 C5 C6 -173.05(16) . . . . ?
C2 C1 C10 O2 172.98(17) . . . . ?
C2 C1 C10 C9 61.2(2) . . . . ?
C2 C1 C10 C15 -68.7(3) . . . . ?
C2 C3 C4 C5 1.9(3) . . . . ?
C2 C3 C4 C14 178.5(2) . . . . ?
C3 C4 C5 C1 0.2(2) . . . . ?
C3 C4 C5 C6 169.93(19) . . . . ?
C4 C5 C6 C7 -119.8(2) . . . . ?
C5 C1 C2 C3 2.9(2) . . . . ?
C5 C1 C10 O2 57.0(2) . . . . ?
C5 C1 C10 C9 -54.9(2) . . . . ?
C5 C1 C10 C15 175.3(2) . . . . ?
C5 C6 C7 O2 -60.74(19) . . . . ?
C5 C6 C7 C8 50.6(2) . . . . ?
C5 C6 C7 C11 174.05(17) . . . . ?
C6 C7 C8 O3 153.27(16) . . . . ?
C6 C7 C8 C9 -90.1(2) . . . . ?
C6 C7 C11 C12 -149.23(18) . . . . ?
C6 C7 C11 C13 91.9(2) . . . . ?
C6 C7 C11 C4' -34.8(2) . . . . ?
C7 O2 C10 C1 -73.58(17) . . . . ?
C7 O2 C10 C9 44.47(18) . . . . ?
C7 O2 C10 C15 165.98(17) . . . . ?
C7 C8 C9 C10 1.7(2) . . . . ?
C7 C11 C12 O3 15.3(2) . . . . ?
C7 C11 C12 O4 -167.4(3) . . . . ?
C7 C11 C13 C1' -68.6(3) . . . . ?
C7 C11 C4' C3' 83.3(2) . . . . ?
C7 C11 C4' C5' -45.9(2) . . . . ?
C8 O3 C12 O4 -179.1(2) . . . . ?
C8 O3 C12 C11 -1.5(3) . . . . ?
C8 C7 C11 C12 -21.79(19) . . . . ?
C8 C7 C11 C13 -140.69(18) . . . . ?
C8 C7 C11 C4' 92.60(19) . . . . ?
C8 C9 C10 O2 -26.8(2) . . . . ?
C8 C9 C10 C1 87.8(2) . . . . ?
C8 C9 C10 C15 -143.9(2) . . . . ?
C10 O2 C7 C6 75.73(17) . . . . ?
C10 O2 C7 C8 -42.89(17) . . . . ?
C10 O2 C7 C11 -153.35(15) . . . . ?
C10 C1 C2 C3 -115.2(2) . . . . ?
C10 C1 C5 C4 122.83(19) . . . . ?
C10 C1 C5 C6 -48.2(2) . . . . ?
C11 C7 C8 O3 21.8(2) . . . . ?
C11 C7 C8 C9 138.51(17) . . . . ?
C11 C13 C1' C2' -46.1(3) . . . . ?
C11 C4' C5' C6' -90.7(2) . . . . ?
C12 O3 C8 C7 -13.1(2) . . . . ?
C12 O3 C8 C9 -126.1(2) . . . . ?
C12 C11 C13 C1' 177.6(2) . . . . ?
C12 C11 C4' C3' -164.66(17) . . . . ?
C12 C11 C4' C5' 66.1(2) . . . . ?
C13 C11 C12 O3 136.4(2) . . . . ?
C13 C11 C12 O4 -46.2(4) . . . . ?
C13 C11 C4' C3' -46.1(2) . . . . ?
C13 C11 C4' C5' -175.28(17) . . . . ?
C13 C1' C2' C3' 15.1(4) . . . . ?
C14 C4 C5 C1 -176.3(2) . . . . ?
C14 C4 C5 C6 -6.5(4) . . . . ?
C1' C2' C3' C4' -0.2(4) . . . . ?
C1' C2' C3' C10' -178.1(2) . . . . ?
C2' C3' C4' C11 16.7(3) . . . . ?
C2' C3' C4' C5' 146.6(2) . . . . ?
C3' C4' C5' C6' 140.1(2) . . . . ?
C4' C11 C12 O3 -106.4(2) . . . . ?
C4' C11 C12 O4 71.0(3) . . . . ?
C4' C11 C13 C1' 62.0(3) . . . . ?
C4' C5' C6' C7' 179.1(2) . . . . ?
C5' C6' C7' O5 -6.3(3) . . . . ?
C5' C6' C7' C8' -125.3(3) . . . . ?
C5' C6' C7' C9' 111.8(3) . . . . ?
C10' C3' C4' C11 -165.3(2) . . . . ?
C10' C3' C4' C5' -35.3(3) . . . . ?
